data_2212424
loop_
_publ_author_name
'Yang, Ming-Hua'
'Yan, Guo-Bing'
'Zheng, Fun-Fa'

_publ_section_title
;(<i>S</i>,<i>S</i>)-6,6'-Dimethyl-2,2'-[<i>o</i>-phenylenebis(nitrilomethylidyne)]diphenol
 benzene solvate
;
_journal_coeditor_code YA2032
_journal_issue 2
_journal_name_full 'Acta Crystallographica Section E'
_journal_page_first o824
_journal_page_last o826
_journal_paper_doi 10.1107/S1600536807001766
_journal_volume 63
_journal_year 2007
_chemical_formula_iupac 'C22 H26 N2 O2 , C6 H6'
_chemical_formula_moiety 'C22 H26 N2 O2 , C6 H6'
_chemical_formula_sum 'C28 H32 N2 O2'
_chemical_formula_weight 428.56
_chemical_name_systematic
;
(S,S)-6,6'-Dimethyl-2,2'-[o-phenylenebis(nitrilomethylidyne)]diphenol
benzene solvate
;
_space_group_IT_number 4
_symmetry_cell_setting monoclinic
_symmetry_space_group_name_Hall 'P 2yb'
_symmetry_space_group_name_H-M 'P 1 21 1'
_atom_sites_solution_hydrogens geom
_atom_sites_solution_primary direct
_atom_sites_solution_secondary difmap
_cell_angle_alpha 90.00
_cell_angle_beta 105.250(3)
_cell_angle_gamma 90.00
_cell_formula_units_Z 4
_cell_length_a 8.2760(18)
_cell_length_b 26.636(6)
_cell_length_c 12.250(3)
_cell_measurement_reflns_used 850
_cell_measurement_temperature 291(2)
_cell_measurement_theta_max 19.1
_cell_measurement_theta_min 2.5
_cell_volume 2605.3(10)
_computing_cell_refinement 'SAINT (Bruker, 2000)'
_computing_data_collection 'SMART (Bruker, 2000)'
_computing_data_reduction SAINT
_computing_molecular_graphics SHELXTL
_computing_publication_material SHELXTL
_computing_structure_refinement SHELXTL
_computing_structure_solution 'SHELXTL (Bruker, 2000)'
_diffrn_ambient_temperature 291(2)
_diffrn_measured_fraction_theta_full 0.995
_diffrn_measured_fraction_theta_max 0.995
_diffrn_measurement_device_type 'Bruker SMART APEX CCD area-detector'
_diffrn_measurement_method '\f and \w'
_diffrn_radiation_monochromator graphite
_diffrn_radiation_source 'sealed tube'
_diffrn_radiation_type MoK\a
_diffrn_radiation_wavelength 0.71073
_diffrn_reflns_av_R_equivalents 0.037
_diffrn_reflns_av_sigmaI/netI 0.048
_diffrn_reflns_limit_h_max 9
_diffrn_reflns_limit_h_min -10
_diffrn_reflns_limit_k_max 33
_diffrn_reflns_limit_k_min -34
_diffrn_reflns_limit_l_max 15
_diffrn_reflns_limit_l_min -15
_diffrn_reflns_number 15086
_diffrn_reflns_theta_full 27.0
_diffrn_reflns_theta_max 27.0
_diffrn_reflns_theta_min 1.9
_diffrn_standards_decay_% 0
_diffrn_standards_interval_count 0
_diffrn_standards_number 0
_exptl_absorpt_coefficient_mu 0.07
_exptl_absorpt_correction_T_max 0.984
_exptl_absorpt_correction_T_min 0.978
_exptl_absorpt_correction_type multi-scan
_exptl_absorpt_process_details '(SADABS; Bruker, 2000)'
_exptl_crystal_colour yellow
_exptl_crystal_density_diffrn 1.093
_exptl_crystal_density_method 'not measured'
_exptl_crystal_description block
_exptl_crystal_F_000 920
_exptl_crystal_size_max 0.32
_exptl_crystal_size_mid 0.26
_exptl_crystal_size_min 0.24
_refine_diff_density_max 0.26
_refine_diff_density_min -0.22
_refine_ls_extinction_method none
_refine_ls_goodness_of_fit_ref 1.06
_refine_ls_hydrogen_treatment mixed
_refine_ls_matrix_type full
_refine_ls_number_parameters 597
_refine_ls_number_reflns 5788
_refine_ls_number_restraints 1
_refine_ls_restrained_S_all 1.06
_refine_ls_R_factor_all 0.078
_refine_ls_R_factor_gt 0.057
_refine_ls_shift/su_max 0.001
_refine_ls_shift/su_mean 0.000
_refine_ls_structure_factor_coef Fsqd
_refine_ls_weighting_details 'calc w = 1/[\s^2^(Fo^2^)+(0.0844P)^2^+0.1157P] where P=(Fo^2^+2Fc^2^)/3'
_refine_ls_weighting_scheme calc
_refine_ls_wR_factor_gt 0.144
_refine_ls_wR_factor_ref 0.151
_reflns_number_gt 4361
_reflns_number_total 5788
_reflns_threshold_expression I>2\s(I)
_cod_data_source_file ya2032.cif
_cod_data_source_block I
_cod_depositor_comments
;
The following automatic conversions were performed:
'_symmetry_cell_setting' value 'Monoclinic' changed to 'monoclinic'
according to '/home/saulius/struct/CIF-dictionaries/cif_core.dic'
dictionary named 'cif_core.dic' version 2.4.1 from 2010-06-29.

Automatic conversion script
Id: cif_fix_enum 1527 2010-12-29 10:47:43Z saulius 

The following automatic conversions were performed:

'_symmetry_cell_setting' value 'Monoclinic' changed to 'monoclinic'
according to /home/saulius/struct/CIF-dictionaries/cif_core.dic
dictionary named 'cif_core.dic' version 2.4.1 from 2010-06-29.

Automatic conversion script
Id: cif_fix_values 1715 2011-07-08 13:25:40Z adriana 
;
_cod_original_cell_volume 2605.4(10)
_cod_original_sg_symbol_H-M 'P 21'
_cod_database_code 2212424
_cod_database_fobs_code 2212424

loop_
_symmetry_equiv_pos_as_xyz
'x, y, z'
'-x, y+1/2, -z'

loop_
_atom_site_type_symbol
_atom_site_label
_atom_site_fract_x
_atom_site_fract_y
_atom_site_fract_z
_atom_site_U_iso_or_equiv
_atom_site_adp_type
_atom_site_calc_flag
_atom_site_refinement_flags
_atom_site_occupancy
C C1 0.0245(6) 0.58090(17) 0.6989(3) 0.0575(10) Uani d . 1
H H1 -0.0882 0.5784 0.7101 0.069 Uiso calc R 1
C C2 0.0097(5) 0.58883(16) 0.5716(3) 0.0531(9) Uani d . 1
H H2A -0.0566 0.6188 0.5479 0.064 Uiso calc R 1
H H2B 0.1212 0.5956 0.5635 0.064 Uiso calc R 1
C C3 -0.0626(5) 0.54864(17) 0.4923(4) 0.0560(10) Uani d . 1
H H3A -0.0474 0.5562 0.4182 0.067 Uiso calc R 1
H H3B -0.1818 0.5460 0.4854 0.067 Uiso calc R 1
C C4 0.0268(6) 0.49716(18) 0.5372(4) 0.0591(10) Uani d . 1
H H4A -0.0333 0.4702 0.4905 0.071 Uiso calc R 1
H H4B 0.1392 0.4979 0.5272 0.071 Uiso calc R 1
C C5 0.0390(5) 0.48464(16) 0.6630(3) 0.0543(9) Uani d . 1
H H5A -0.0718 0.4787 0.6732 0.065 Uiso calc R 1
H H5B 0.1060 0.4547 0.6859 0.065 Uiso calc R 1
C C6 0.1196(5) 0.52901(15) 0.7335(3) 0.0515(9) Uani d . 1
H H6 0.2364 0.5322 0.7305 0.062 Uiso calc R 1
C C7 0.0506(5) 0.64376(15) 0.8439(3) 0.0513(9) Uani d . 1
H H7 -0.0543 0.6349 0.8521 0.062 Uiso calc R 1
C C8 0.1409(5) 0.68183(16) 0.9110(3) 0.0526(9) Uani d . 1
C C9 0.0734(5) 0.70576(16) 0.9899(4) 0.0541(9) Uani d . 1
H H9 -0.0348 0.6982 0.9936 0.065 Uiso calc R 1
C C10 0.1689(6) 0.74112(17) 1.0633(4) 0.0569(10) Uani d . 1
H H10 0.1245 0.7575 1.1159 0.068 Uiso calc R 1
C C11 0.3317(6) 0.75183(18) 1.0572(4) 0.0617(11) Uani d . 1
H H11 0.3956 0.7752 1.1066 0.074 Uiso calc R 1
C C12 0.3994(5) 0.72793(19) 0.9783(3) 0.0611(11) Uani d . 1
C C13 0.3027(5) 0.69261(17) 0.9058(4) 0.0567(10) Uani d . 1
C C14 0.5710(5) 0.74251(17) 0.9642(3) 0.0548(9) Uani d . 1
H H14A 0.5707 0.7774 0.9448 0.082 Uiso calc R 1
H H14B 0.5954 0.7227 0.9050 0.082 Uiso calc R 1
H H14C 0.6547 0.7365 1.0337 0.082 Uiso calc R 1
C C15 0.2463(6) 0.51743(17) 0.9325(4) 0.0584(10) Uani d . 1
H H15 0.3473 0.5235 0.9151 0.070 Uiso calc R 1
C C16 0.2514(5) 0.50663(16) 1.0449(3) 0.0535(10) Uani d . 1
C C17 0.4042(5) 0.50588(15) 1.1284(4) 0.0589(11) Uani d . 1
H H17 0.5030 0.5134 1.1092 0.071 Uiso calc R 1
C C18 0.4089(5) 0.49416(16) 1.2384(4) 0.0584(10) Uani d . 1
H H18 0.5102 0.4947 1.2938 0.070 Uiso calc R 1
C C19 0.2626(5) 0.48155(15) 1.2669(3) 0.0521(9) Uani d . 1
H H19 0.2670 0.4728 1.3411 0.063 Uiso calc R 1
C C20 0.1106(5) 0.48181(15) 1.1863(3) 0.0508(9) Uani d . 1
C C21 0.1051(5) 0.49472(16) 1.0758(3) 0.0554(10) Uani d . 1
C C22 -0.0497(5) 0.46954(16) 1.2181(3) 0.0527(9) Uani d . 1
H H22A -0.1166 0.4993 1.2129 0.079 Uiso calc R 1
H H22B -0.0232 0.4570 1.2942 0.079 Uiso calc R 1
H H22C -0.1111 0.4445 1.1674 0.079 Uiso calc R 1
C C23 0.1568(5) 0.31680(16) 0.4865(3) 0.0517(9) Uani d . 1
H H23 0.0354 0.3145 0.4757 0.062 Uiso calc R 1
C C24 0.1912(6) 0.35604(17) 0.4028(3) 0.0562(10) Uani d . 1
H H24A 0.3108 0.3614 0.4170 0.067 Uiso calc R 1
H H24B 0.1396 0.3878 0.4133 0.067 Uiso calc R 1
C C25 0.1185(5) 0.33725(16) 0.2798(3) 0.0526(9) Uani d . 1
H H25A -0.0021 0.3337 0.2642 0.063 Uiso calc R 1
H H25B 0.1422 0.3615 0.2270 0.063 Uiso calc R 1
C C26 0.1982(5) 0.28600(16) 0.2644(4) 0.0543(10) Uani d . 1
H H26A 0.1604 0.2756 0.1859 0.065 Uiso calc R 1
H H26B 0.3191 0.2893 0.2837 0.065 Uiso calc R 1
C C27 0.1494(5) 0.24634(16) 0.3398(3) 0.0532(9) Uani d . 1
H H27A 0.1956 0.2140 0.3276 0.064 Uiso calc R 1
H H27B 0.0285 0.2433 0.3222 0.064 Uiso calc R 1
C C28 0.2233(5) 0.26381(15) 0.4693(3) 0.0517(9) Uani d . 1
H H28 0.3460 0.2644 0.4880 0.062 Uiso calc R 1
C C29 0.1368(6) 0.33765(17) 0.6693(4) 0.0579(10) Uani d . 1
H H29 0.0229 0.3311 0.6416 0.069 Uiso calc R 1
C C30 0.1993(6) 0.35245(18) 0.7864(4) 0.0584(10) Uani d . 1
C C31 0.0911(5) 0.35568(16) 0.8537(3) 0.0521(9) Uani d . 1
H H31 -0.0215 0.3481 0.8236 0.063 Uiso calc R 1
C C32 0.1473(5) 0.37015(15) 0.9661(3) 0.0494(9) Uani d . 1
H H32 0.0730 0.3719 1.0113 0.059 Uiso calc R 1
C C33 0.3156(5) 0.38208(17) 1.0108(4) 0.0586(10) Uani d . 1
H H33 0.3539 0.3919 1.0861 0.070 Uiso calc R 1
C C34 0.4280(5) 0.37932(15) 0.9423(3) 0.0504(9) Uani d . 1
C C35 0.3688(5) 0.36432(15) 0.8298(3) 0.0520(9) Uani d . 1
C C36 0.6094(5) 0.39302(16) 0.9899(3) 0.0547(10) Uani d . 1
H H36A 0.6727 0.3633 1.0178 0.082 Uiso calc R 1
H H36B 0.6195 0.4165 1.0507 0.082 Uiso calc R 1
H H36C 0.6517 0.4079 0.9316 0.082 Uiso calc R 1
C C37 0.2862(6) 0.20715(16) 0.6262(3) 0.0557(10) Uani d . 1
H H37 0.3990 0.2138 0.6339 0.067 Uiso calc R 1
C C38 0.2376(5) 0.17351(16) 0.7025(4) 0.0551(9) Uani d . 1
C C39 0.3639(6) 0.15020(16) 0.7864(3) 0.0549(10) Uani d . 1
H H39 0.4762 0.1557 0.7901 0.066 Uiso calc R 1
C C40 0.3187(6) 0.11887(16) 0.8637(4) 0.0555(10) Uani d . 1
H H40 0.4021 0.1041 0.9206 0.067 Uiso calc R 1
C C41 0.1518(6) 0.10897(16) 0.8586(4) 0.0579(10) Uani d . 1
H H41 0.1233 0.0874 0.9102 0.069 Uiso calc R 1
C C42 0.0281(5) 0.13231(17) 0.7737(3) 0.0546(9) Uani d . 1
C C43 0.0702(5) 0.16457(15) 0.6960(3) 0.0508(9) Uani d . 1
C C44 -0.1635(5) 0.12319(15) 0.7656(3) 0.0493(9) Uani d . 1
H H44A -0.1738 0.0980 0.8195 0.074 Uiso calc R 1
H H44B -0.2197 0.1121 0.6907 0.074 Uiso calc R 1
H H44C -0.2132 0.1539 0.7817 0.074 Uiso calc R 1
C C45 0.5927(6) 0.54655(17) 0.7888(4) 0.0605(11) Uani d . 1
H H45 0.6325 0.5570 0.8636 0.073 Uiso calc R 1
C C46 0.5541(5) 0.58216(16) 0.7012(4) 0.0551(10) Uani d . 1
H H46 0.5718 0.6161 0.7176 0.066 Uiso calc R 1
C C47 0.4898(6) 0.56670(16) 0.5908(4) 0.0567(10) Uani d . 1
H H47 0.4619 0.5902 0.5327 0.068 Uiso calc R 1
C C48 0.4671(6) 0.51568(19) 0.5672(4) 0.0678(13) Uani d . 1
H H48 0.4245 0.5052 0.4927 0.081 Uiso calc R 1
C C49 0.5066(5) 0.48052(16) 0.6520(4) 0.0574(10) Uani d . 1
H H49 0.4901 0.4466 0.6351 0.069 Uiso calc R 1
C C50 0.5717(5) 0.49615(16) 0.7640(4) 0.0544(10) Uani d . 1
H H50 0.6009 0.4725 0.8217 0.065 Uiso calc R 1
C C51 0.6987(5) 0.32238(16) 0.5483(4) 0.0562(10) Uani d . 1
H H51 0.7057 0.3325 0.6221 0.067 Uiso calc R 1
C C52 0.6847(5) 0.35812(18) 0.4627(4) 0.0616(11) Uani d . 1
H H52 0.6810 0.3921 0.4793 0.074 Uiso calc R 1
C C53 0.6763(5) 0.34285(16) 0.3521(4) 0.0542(10) Uani d . 1
H H53 0.6683 0.3666 0.2953 0.065 Uiso calc R 1
C C54 0.6798(5) 0.29232(16) 0.3278(4) 0.0602(11) Uani d . 1
H H54 0.6728 0.2821 0.2541 0.072 Uiso calc R 1
C C55 0.6938(5) 0.25641(17) 0.4126(3) 0.0533(9) Uani d . 1
H H55 0.6976 0.2225 0.3957 0.064 Uiso calc R 1
C C56 0.7022(5) 0.27147(16) 0.5222(4) 0.0582(10) Uani d . 1
H H56 0.7101 0.2475 0.5786 0.070 Uiso calc R 1
N N1 0.1126(4) 0.61985(13) 0.7680(3) 0.0537(8) Uani d . 1
N N2 0.1134(4) 0.51953(13) 0.8526(3) 0.0494(7) Uani d . 1
N N3 0.2318(4) 0.33302(13) 0.6009(3) 0.0539(8) Uani d . 1
N N4 0.1688(4) 0.22902(13) 0.5435(3) 0.0519(8) Uani d . 1
O O1 0.3890(4) 0.67036(12) 0.8424(3) 0.0583(7) Uani d . 1
H H1E 0.339(6) 0.643(2) 0.818(4) 0.058(13) Uiso d . 1
O O2 -0.0432(3) 0.49383(11) 0.9999(3) 0.0551(7) Uani d . 1
H H2E -0.029(7) 0.498(2) 0.933(5) 0.083(18) Uiso d . 1
O O3 0.4748(4) 0.36165(11) 0.7640(3) 0.0533(7) Uani d . 1
H H3E 0.418(7) 0.363(2) 0.696(4) 0.066(15) Uiso d . 1
O O4 -0.0438(4) 0.18528(11) 0.6124(3) 0.0583(7) Uani d . 1
H H4E -0.005(6) 0.1946(17) 0.556(4) 0.049(12) Uiso d . 1

loop_
_atom_site_aniso_label
_atom_site_aniso_U_11
_atom_site_aniso_U_22
_atom_site_aniso_U_33
_atom_site_aniso_U_12
_atom_site_aniso_U_13
_atom_site_aniso_U_23
C1 0.062(3) 0.059(2) 0.050(2) 0.007(2) 0.0130(19) 0.0018(19)
C2 0.056(2) 0.050(2) 0.054(2) 0.0131(18) 0.0175(18) 0.0163(18)
C3 0.051(2) 0.061(2) 0.057(2) 0.0036(19) 0.0146(19) 0.003(2)
C4 0.054(2) 0.060(2) 0.067(3) 0.0058(19) 0.023(2) -0.004(2)
C5 0.052(2) 0.056(2) 0.056(2) -0.0057(18) 0.0144(18) -0.0125(18)
C6 0.056(2) 0.053(2) 0.047(2) -0.0042(18) 0.0172(18) 0.0069(17)
C7 0.043(2) 0.052(2) 0.056(2) 0.0092(17) 0.0087(17) 0.0039(18)
C8 0.050(2) 0.052(2) 0.054(2) -0.0020(17) 0.0108(18) -0.0012(17)
C9 0.053(2) 0.051(2) 0.056(2) 0.0116(17) 0.0112(18) -0.0007(18)
C10 0.057(2) 0.057(2) 0.053(2) 0.0058(19) 0.0085(18) -0.0095(19)
C11 0.055(2) 0.063(3) 0.057(2) 0.005(2) -0.0041(19) 0.001(2)
C12 0.052(2) 0.073(3) 0.047(2) -0.015(2) -0.0069(17) -0.004(2)
C13 0.050(2) 0.059(2) 0.059(2) -0.0119(18) 0.0106(18) -0.0092(19)
C14 0.054(2) 0.060(2) 0.047(2) -0.0108(19) 0.0061(17) -0.0167(18)
C15 0.062(3) 0.058(2) 0.053(2) -0.009(2) 0.0111(19) -0.0119(19)
C16 0.051(2) 0.061(2) 0.0447(19) -0.0040(18) 0.0057(17) -0.0117(17)
C17 0.053(2) 0.053(2) 0.054(2) -0.0148(17) -0.0156(18) -0.0109(18)
C18 0.054(2) 0.048(2) 0.059(2) -0.0106(18) -0.0102(19) -0.0129(18)
C19 0.053(2) 0.049(2) 0.045(2) -0.0113(17) -0.0045(16) -0.0134(16)
C20 0.048(2) 0.051(2) 0.051(2) -0.0046(17) 0.0092(16) -0.0046(17)
C21 0.054(2) 0.054(2) 0.051(2) -0.0069(18) 0.0007(18) -0.0098(18)
C22 0.055(2) 0.057(2) 0.047(2) -0.0167(18) 0.0136(17) 0.0032(17)
C23 0.048(2) 0.054(2) 0.052(2) -0.0082(17) 0.0115(17) -0.0086(17)
C24 0.060(2) 0.057(2) 0.052(2) -0.0200(19) 0.0159(18) -0.0053(18)
C25 0.053(2) 0.057(2) 0.048(2) -0.0098(18) 0.0132(17) 0.0034(17)
C26 0.054(2) 0.057(2) 0.053(2) -0.0109(18) 0.0143(18) -0.0148(18)
C27 0.057(2) 0.057(2) 0.0459(19) -0.0096(18) 0.0139(17) -0.0170(18)
C28 0.053(2) 0.049(2) 0.052(2) -0.0120(17) 0.0119(18) -0.0035(17)
C29 0.054(2) 0.061(2) 0.054(2) 0.0145(19) 0.0069(18) -0.0018(19)
C30 0.052(2) 0.065(3) 0.054(2) -0.0017(19) 0.0062(18) -0.0042(19)
C31 0.057(2) 0.051(2) 0.050(2) -0.0020(18) 0.0157(18) -0.0014(17)
C32 0.055(2) 0.050(2) 0.0469(19) 0.0141(17) 0.0207(17) -0.0147(16)
C33 0.053(2) 0.063(3) 0.056(2) 0.0077(19) 0.0086(19) 0.009(2)
C34 0.049(2) 0.046(2) 0.0445(19) -0.0121(16) -0.0079(16) -0.0057(16)
C35 0.049(2) 0.047(2) 0.053(2) -0.0024(17) 0.0024(17) -0.0069(17)
C36 0.050(2) 0.051(2) 0.048(2) -0.0105(17) -0.0142(17) -0.0171(17)
C37 0.055(2) 0.057(2) 0.053(2) 0.0087(18) 0.0124(18) -0.0133(18)
C38 0.052(2) 0.051(2) 0.057(2) 0.0102(18) 0.0050(18) -0.0036(18)
C39 0.052(2) 0.051(2) 0.056(2) 0.0115(18) 0.0048(18) 0.0054(18)
C40 0.062(2) 0.049(2) 0.053(2) 0.0146(19) 0.0108(18) 0.0104(17)
C41 0.061(3) 0.053(2) 0.052(2) -0.0081(18) 0.0015(18) 0.0156(18)
C42 0.052(2) 0.058(2) 0.053(2) -0.0068(18) 0.0124(18) 0.0066(18)
C43 0.052(2) 0.051(2) 0.052(2) -0.0015(17) 0.0183(18) -0.0029(17)
C44 0.051(2) 0.047(2) 0.0496(19) -0.0185(17) 0.0123(17) 0.0106(16)
C45 0.059(2) 0.055(2) 0.058(2) -0.0037(19) -0.0018(19) 0.0138(19)
C46 0.057(2) 0.048(2) 0.062(2) -0.0163(18) 0.020(2) -0.0182(18)
C47 0.058(2) 0.052(2) 0.063(2) 0.0203(18) 0.022(2) 0.0219(19)
C48 0.053(2) 0.065(3) 0.068(3) -0.019(2) -0.014(2) 0.014(2)
C49 0.058(2) 0.049(2) 0.064(2) 0.0216(18) 0.0135(19) -0.0167(19)
C50 0.059(2) 0.051(2) 0.056(2) 0.0194(19) 0.0196(19) 0.0084(18)
C51 0.051(2) 0.057(2) 0.058(2) -0.0099(18) 0.0090(18) 0.0249(19)
C52 0.057(2) 0.056(2) 0.055(2) -0.0145(19) -0.0144(18) 0.0137(19)
C53 0.041(2) 0.061(2) 0.056(2) -0.0147(17) 0.0045(17) -0.0143(19)
C54 0.052(2) 0.053(2) 0.061(2) -0.0151(18) -0.0113(19) 0.0097(19)
C55 0.048(2) 0.059(2) 0.052(2) -0.0055(17) 0.0114(17) 0.0164(18)
C56 0.056(2) 0.053(2) 0.064(3) -0.0116(19) 0.015(2) 0.010(2)
N1 0.0556(19) 0.0545(19) 0.0509(17) -0.0163(15) 0.0139(15) 0.0042(15)
N2 0.0518(18) 0.0519(17) 0.0431(16) 0.0002(14) 0.0101(14) -0.0005(14)
N3 0.0536(19) 0.0480(18) 0.0559(19) -0.0148(15) 0.0071(16) 0.0001(15)
N4 0.0574(19) 0.0508(18) 0.0484(17) -0.0052(15) 0.0154(15) -0.0147(15)
O1 0.0573(17) 0.0581(18) 0.0623(17) -0.0200(14) 0.0207(14) -0.0164(14)
O2 0.0501(16) 0.0561(16) 0.0553(17) -0.0135(13) 0.0073(14) -0.0070(13)
O3 0.0514(16) 0.0511(16) 0.0567(17) -0.0142(12) 0.0128(14) -0.0052(13)
O4 0.0563(17) 0.0515(16) 0.0564(17) -0.0017(13) -0.0039(14) -0.0075(13)

loop_
_atom_type_symbol
_atom_type_description
_atom_type_scat_dispersion_real
_atom_type_scat_dispersion_imag
_atom_type_scat_source
C C 0.0033 0.0000 'International Tables Vol C Tables 4.2.6.8 and 6.1.1.4'
H H 0.0000 0.0000 'International Tables Vol C Tables 4.2.6.8 and 6.1.1.4'
N N 0.0061 0.0000 'International Tables Vol C Tables 4.2.6.8 and 6.1.1.4'
O O 0.0106 0.0000 'International Tables Vol C Tables 4.2.6.8 and 6.1.1.4'

loop_
_geom_angle_atom_site_label_1
_geom_angle_atom_site_label_2
_geom_angle_atom_site_label_3
_geom_angle
N1 C1 C2 113.3(4)
N1 C1 C6 109.7(3)
C2 C1 C6 106.8(3)
N1 C1 H1 109.0
C2 C1 H1 109.0
C6 C1 H1 109.0
C3 C2 C1 118.6(4)
C3 C2 H2A 107.7
C1 C2 H2A 107.7
C3 C2 H2B 107.7
C1 C2 H2B 107.7
H2A C2 H2B 107.1
C2 C3 C4 109.3(3)
C2 C3 H3A 109.8
C4 C3 H3A 109.8
C2 C3 H3B 109.8
C4 C3 H3B 109.8
H3A C3 H3B 108.3
C5 C4 C3 115.6(4)
C5 C4 H4A 108.4
C3 C4 H4A 108.4
C5 C4 H4B 108.4
C3 C4 H4B 108.4
H4A C4 H4B 107.4
C6 C5 C4 107.6(4)
C6 C5 H5A 110.2
C4 C5 H5A 110.2
C6 C5 H5B 110.2
C4 C5 H5B 110.2
H5A C5 H5B 108.5
N2 C6 C5 107.6(3)
N2 C6 C1 105.4(3)
C5 C6 C1 114.4(4)
N2 C6 H6 109.8
C5 C6 H6 109.8
C1 C6 H6 109.8
N1 C7 C8 120.8(4)
N1 C7 H7 119.6
C8 C7 H7 119.6
C13 C8 C9 120.4(4)
C13 C8 C7 119.9(4)
C9 C8 C7 119.4(4)
C8 C9 C10 119.6(4)
C8 C9 H9 120.2
C10 C9 H9 120.2
C9 C10 C11 119.6(4)
C9 C10 H10 120.2
C11 C10 H10 120.2
C12 C11 C10 120.9(4)
C12 C11 H11 119.6
C10 C11 H11 119.6
C11 C12 C13 118.9(4)
C11 C12 C14 121.3(4)
C13 C12 C14 119.7(4)
O1 C13 C8 127.6(4)
O1 C13 C12 111.6(4)
C8 C13 C12 120.7(4)
C12 C14 H14A 109.5
C12 C14 H14B 109.5
H14A C14 H14B 109.5
C12 C14 H14C 109.5
H14A C14 H14C 109.5
H14B C14 H14C 109.5
N2 C15 C16 124.5(4)
N2 C15 H15 117.7
C16 C15 H15 117.7
C15 C16 C21 120.7(4)
C15 C16 C17 120.7(4)
C21 C16 C17 118.6(4)
C18 C17 C16 120.4(4)
C18 C17 H17 119.8
C16 C17 H17 119.8
C17 C18 C19 120.1(4)
C17 C18 H18 120.0
C19 C18 H18 120.0
C20 C19 C18 120.7(4)
C20 C19 H19 119.7
C18 C19 H19 119.7
C19 C20 C21 119.3(4)
C19 C20 C22 120.7(4)
C21 C20 C22 120.0(4)
O2 C21 C20 117.7(4)
O2 C21 C16 121.4(4)
C20 C21 C16 120.9(4)
C20 C22 H22A 109.5
C20 C22 H22B 109.5
H22A C22 H22B 109.5
C20 C22 H22C 109.5
H22A C22 H22C 109.5
H22B C22 H22C 109.5
N3 C23 C24 109.6(3)
N3 C23 C28 109.1(3)
C24 C23 C28 113.1(3)
N3 C23 H23 108.3
C24 C23 H23 108.3
C28 C23 H23 108.3
C23 C24 C25 109.6(3)
C23 C24 H24A 109.8
C25 C24 H24A 109.8
C23 C24 H24B 109.8
C25 C24 H24B 109.8
H24A C24 H24B 108.2
C26 C25 C24 109.5(3)
C26 C25 H25A 109.8
C24 C25 H25A 109.8
C26 C25 H25B 109.8
C24 C25 H25B 109.8
H25A C25 H25B 108.2
C27 C26 C25 110.3(3)
C27 C26 H26A 109.6
C25 C26 H26A 109.6
C27 C26 H26B 109.6
C25 C26 H26B 109.6
H26A C26 H26B 108.1
C26 C27 C28 107.7(3)
C26 C27 H27A 110.2
C28 C27 H27A 110.2
C26 C27 H27B 110.2
C28 C27 H27B 110.2
H27A C27 H27B 108.5
N4 C28 C23 108.4(3)
N4 C28 C27 109.4(3)
C23 C28 C27 109.9(3)
N4 C28 H28 109.7
C23 C28 H28 109.7
C27 C28 H28 109.7
N3 C29 C30 123.2(4)
N3 C29 H29 118.4
C30 C29 H29 118.4
C31 C30 C35 120.4(4)
C31 C30 C29 119.6(4)
C35 C30 C29 120.0(4)
C30 C31 C32 120.9(4)
C30 C31 H31 119.6
C32 C31 H31 119.6
C31 C32 C33 119.6(4)
C31 C32 H32 120.2
C33 C32 H32 120.2
C32 C33 C34 120.1(4)
C32 C33 H33 119.9
C34 C33 H33 119.9
C35 C34 C33 119.2(4)
C35 C34 C36 120.5(4)
C33 C34 C36 120.3(4)
O3 C35 C34 119.6(4)
O3 C35 C30 120.6(4)
C34 C35 C30 119.8(4)
C34 C36 H36A 109.5
C34 C36 H36B 109.5
H36A C36 H36B 109.5
C34 C36 H36C 109.5
H36A C36 H36C 109.5
H36B C36 H36C 109.5
N4 C37 C38 119.7(4)
N4 C37 H37 120.2
C38 C37 H37 120.2
C43 C38 C39 120.4(4)
C43 C38 C37 121.3(4)
C39 C38 C37 118.3(4)
C40 C39 C38 119.0(4)
C40 C39 H39 120.5
C38 C39 H39 120.5
C39 C40 C41 121.8(4)
C39 C40 H40 119.1
C41 C40 H40 119.1
C40 C41 C42 118.3(4)
C40 C41 H41 120.9
C42 C41 H41 120.9
C43 C42 C41 121.1(4)
C43 C42 C44 118.6(4)
C41 C42 C44 120.3(4)
O4 C43 C38 118.2(4)
O4 C43 C42 122.2(4)
C38 C43 C42 119.5(4)
C42 C44 H44A 109.5
C42 C44 H44B 109.5
H44A C44 H44B 109.5
C42 C44 H44C 109.5
H44A C44 H44C 109.5
H44B C44 H44C 109.5
C50 C45 C46 120.0(4)
C50 C45 H45 120.0
C46 C45 H45 120.0
C47 C46 C45 119.9(4)
C47 C46 H46 120.0
C45 C46 H46 120.0
C46 C47 C48 119.5(4)
C46 C47 H47 120.3
C48 C47 H47 120.3
C49 C48 C47 121.1(4)
C49 C48 H48 119.5
C47 C48 H48 119.5
C48 C49 C50 119.5(4)
C48 C49 H49 120.2
C50 C49 H49 120.2
C45 C50 C49 120.0(4)
C45 C50 H50 120.0
C49 C50 H50 120.0
C56 C51 C52 119.5(4)
C56 C51 H51 120.3
C52 C51 H51 120.3
C53 C52 C51 120.1(5)
C53 C52 H52 119.9
C51 C52 H52 119.9
C54 C53 C52 119.6(4)
C54 C53 H53 120.2
C52 C53 H53 120.2
C53 C54 C55 120.6(4)
C53 C54 H54 119.7
C55 C54 H54 119.7
C56 C55 C54 119.8(4)
C56 C55 H55 120.1
C54 C55 H55 120.1
C55 C56 C51 120.3(4)
C55 C56 H56 119.8
C51 C56 H56 119.8
C7 N1 C1 122.3(4)
C15 N2 C6 121.1(4)
C29 N3 C23 118.5(3)
C37 N4 C28 117.9(4)
C13 O1 H1E 108(3)
C21 O2 H2E 109(4)
C35 O3 H3E 108(4)
C43 O4 H4E 113(3)

loop_
_geom_bond_atom_site_label_1
_geom_bond_atom_site_label_2
_geom_bond_distance
C1 N1 1.414(6)
C1 C2 1.546(6)
C1 C6 1.592(6)
C1 H1 0.9800
C2 C3 1.464(6)
C2 H2A 0.9700
C2 H2B 0.9700
C3 C4 1.586(6)
C3 H3A 0.9700
C3 H3B 0.9700
C4 C5 1.555(6)
C4 H4A 0.9700
C4 H4B 0.9700
C5 C6 1.511(6)
C5 H5A 0.9700
C5 H5B 0.9700
C6 N2 1.495(5)
C6 H6 0.9800
C7 N1 1.336(5)
C7 C8 1.393(6)
C7 H7 0.9300
C8 C13 1.387(6)
C8 C9 1.392(6)
C9 C10 1.395(6)
C9 H9 0.9300
C10 C11 1.398(7)
C10 H10 0.9300
C11 C12 1.392(7)
C11 H11 0.9300
C12 C13 1.393(6)
C12 C14 1.526(6)
C13 O1 1.326(5)
C14 H14A 0.9600
C14 H14B 0.9600
C14 H14C 0.9600
C15 N2 1.266(5)
C15 C16 1.396(6)
C15 H15 0.9300
C16 C21 1.397(6)
C16 C17 1.402(5)
C17 C18 1.374(6)
C17 H17 0.9300
C18 C19 1.386(6)
C18 H18 0.9300
C19 C20 1.380(5)
C19 H19 0.9300
C20 C21 1.385(6)
C20 C22 1.514(6)
C21 O2 1.331(5)
C22 H22A 0.9600
C22 H22B 0.9600
C22 H22C 0.9600
C23 N3 1.441(5)
C23 C24 1.542(6)
C23 C28 1.549(6)
C23 H23 0.9800
C24 C25 1.552(5)
C24 H24A 0.9700
C24 H24B 0.9700
C25 C26 1.549(6)
C25 H25A 0.9700
C25 H25B 0.9700
C26 C27 1.526(6)
C26 H26A 0.9700
C26 H26B 0.9700
C27 C28 1.611(5)
C27 H27A 0.9700
C27 H27B 0.9700
C28 N4 1.451(5)
C28 H28 0.9800
C29 N3 1.297(6)
C29 C30 1.447(6)
C29 H29 0.9300
C30 C31 1.370(6)
C30 C35 1.400(6)
C31 C32 1.387(5)
C31 H31 0.9300
C32 C33 1.393(6)
C32 H32 0.9300
C33 C34 1.410(6)
C33 H33 0.9300
C34 C35 1.394(5)
C34 C36 1.505(5)
C35 O3 1.340(5)
C36 H36A 0.9600
C36 H36B 0.9600
C36 H36C 0.9600
C37 N4 1.339(6)
C37 C38 1.427(6)
C37 H37 0.9300
C38 C43 1.388(6)
C38 C39 1.403(5)
C39 C40 1.386(6)
C39 H39 0.9300
C40 C41 1.391(6)
C40 H40 0.9300
C41 C42 1.399(6)
C41 H41 0.9300
C42 C43 1.393(6)
C42 C44 1.581(6)
C43 O4 1.317(5)
C44 H44A 0.9600
C44 H44B 0.9600
C44 H44C 0.9600
C45 C50 1.377(6)
C45 C46 1.405(6)
C45 H45 0.9300
C46 C47 1.379(6)
C46 H46 0.9300
C47 C48 1.392(7)
C47 H47 0.9300
C48 C49 1.373(6)
C48 H48 0.9300
C49 C50 1.399(6)
C49 H49 0.9300
C50 H50 0.9300
C51 C56 1.395(7)
C51 C52 1.399(6)
C51 H51 0.9300
C52 C53 1.398(6)
C52 H52 0.9300
C53 C54 1.381(6)
C53 H53 0.9300
C54 C55 1.395(6)
C54 H54 0.9300
C55 C56 1.385(6)
C55 H55 0.9300
C56 H56 0.9300
O1 H1E 0.86(5)
O2 H2E 0.87(6)
O3 H3E 0.85(5)
O4 H4E 0.88(5)

loop_
_geom_hbond_atom_site_label_D
_geom_hbond_atom_site_label_H
_geom_hbond_atom_site_label_A
_geom_hbond_distance_DH
_geom_hbond_distance_HA
_geom_hbond_distance_DA
_geom_hbond_angle_DHA
O4 H4E N4 0.88(5) 1.74(5) 2.438(5) 135(4)
O3 H3E N3 0.85(5) 1.84(5) 2.550(4) 140(5)
O2 H2E N2 0.87(6) 1.81(6) 2.577(5) 146(5)
O1 H1E N1 0.86(5) 1.91(5) 2.604(4) 137(4)

loop_
_cod_related_entry_id
_cod_related_entry_database
_cod_related_entry_code
1 ChemSpider 30655171
